data_4339606
loop_
_publ_author_name
'Wampler, Keith M.'
'Schrock, Richard R.'

_publ_section_title
;
 Tris(pyrrolyl-alpha-methyl)amines that sterically protect a trigonal
 metal site.
;
_journal_issue 21
_journal_name_full 'Inorganic chemistry'
_journal_page_first 8463
_journal_page_last 8465
_journal_paper_doi 10.1021/ic701472y
_journal_volume 46
_journal_year 2007
_chemical_formula_sum 'C48 H36 F18 Mo N5'
_chemical_formula_weight 1120.76
_chemical_name_systematic
;
 ?
;
_space_group_IT_number 2
_symmetry_space_group_name_Hall '-P 1'
_symmetry_space_group_name_H-M 'P -1'
_atom_sites_solution_hydrogens geom
_atom_sites_solution_primary direct
_atom_sites_solution_secondary difmap
_audit_creation_method SHELXL-97
_cell_angle_alpha 98.466(2)
_cell_angle_beta 106.561(2)
_cell_angle_gamma 108.8530(10)
_cell_formula_units_Z 2
_cell_length_a 12.7125(10)
_cell_length_b 12.7513(10)
_cell_length_c 16.955(2)
_cell_measurement_temperature 100(2)
_cell_volume 2404.7(4)
_computing_structure_refinement 'SHELXL-97 (Sheldrick, 1997)'
_computing_structure_solution 'SHELXS-97 (Sheldrick, 1990)'
_diffrn_ambient_temperature 100(2)
_diffrn_measured_fraction_theta_full 1.000
_diffrn_measured_fraction_theta_max 1.000
_diffrn_radiation_monochromator graphite
_diffrn_radiation_source 'fine-focus sealed tube'
_diffrn_radiation_type MoK\a
_diffrn_radiation_wavelength 0.71073
_diffrn_reflns_av_R_equivalents 0.0523
_diffrn_reflns_av_sigmaI/netI 0.0557
_diffrn_reflns_limit_h_max 15
_diffrn_reflns_limit_h_min -15
_diffrn_reflns_limit_k_max 15
_diffrn_reflns_limit_k_min -15
_diffrn_reflns_limit_l_max 21
_diffrn_reflns_limit_l_min -21
_diffrn_reflns_number 36297
_diffrn_reflns_theta_full 26.37
_diffrn_reflns_theta_max 26.37
_diffrn_reflns_theta_min 1.30
_exptl_absorpt_coefficient_mu 0.383
_exptl_absorpt_correction_T_max 0.9811
_exptl_absorpt_correction_T_min 0.9448
_exptl_absorpt_correction_type none
_exptl_crystal_density_diffrn 1.548
_exptl_crystal_density_method 'not measured'
_exptl_crystal_F_000 1126
_exptl_crystal_size_max 0.15
_exptl_crystal_size_mid 0.10
_exptl_crystal_size_min 0.05
_refine_diff_density_max 0.860
_refine_diff_density_min -0.667
_refine_diff_density_rms 0.086
_refine_ls_extinction_method none
_refine_ls_goodness_of_fit_ref 1.033
_refine_ls_hydrogen_treatment mixed
_refine_ls_matrix_type full
_refine_ls_number_parameters 699
_refine_ls_number_reflns 9825
_refine_ls_number_restraints 223
_refine_ls_restrained_S_all 1.055
_refine_ls_R_factor_all 0.0661
_refine_ls_R_factor_gt 0.0479
_refine_ls_shift/su_max 0.000
_refine_ls_shift/su_mean 0.000
_refine_ls_structure_factor_coef Fsqd
_refine_ls_weighting_details 'calc w=1/[\s^2^(Fo^2^)+(0.0550P)^2^+3.2479P] where P=(Fo^2^+2Fc^2^)/3'
_refine_ls_weighting_scheme calc
_refine_ls_wR_factor_gt 0.1122
_refine_ls_wR_factor_ref 0.1229
_reflns_number_gt 7856
_reflns_number_total 9825
_reflns_threshold_expression >2sigma(I)
_cod_data_source_file ic701472y-file003.cif
_cod_data_source_block 07102
_cod_database_code 4339606

loop_
_symmetry_equiv_pos_as_xyz
'x, y, z'
'-x, -y, -z'

loop_
_atom_site_label
_atom_site_type_symbol
_atom_site_fract_x
_atom_site_fract_y
_atom_site_fract_z
_atom_site_U_iso_or_equiv
_atom_site_adp_type
_atom_site_occupancy
_atom_site_symmetry_multiplicity
_atom_site_calc_flag
_atom_site_refinement_flags
_atom_site_disorder_assembly
_atom_site_disorder_group
Mo1 Mo -0.47425(3) -0.33320(2) 0.728115(17) 0.01653(9) Uani 1 1 d . . .
N1 N -0.3964(2) -0.4627(2) 0.70122(17) 0.0194(6) Uani 1 1 d . . .
C1S C 0.0487(3) 0.6681(3) 0.7554(3) 0.0335(9) Uani 1 1 d . . .
N2 N -0.4049(2) -0.2784(2) 0.63015(17) 0.0186(6) Uani 1 1 d . . .
C2S C 0.0730(4) 0.7522(4) 0.7118(3) 0.0387(10) Uani 1 1 d . . .
H2SA H 0.1109 0.8309 0.7428 0.046 Uiso 1 1 calc R . .
N3 N -0.4973(2) -0.4364(2) 0.81666(16) 0.0182(6) Uani 1 1 d . . .
C3S C 0.0427(4) 0.7232(4) 0.6241(3) 0.0384(10) Uani 1 1 d . . .
H3SA H 0.0598 0.7818 0.5955 0.046 Uiso 1 1 calc R . .
C3F C -0.7037(4) -0.2761(3) 1.0833(2) 0.0315(9) Uani 1 1 d . . .
N4 N -0.1633(3) -0.2086(2) 0.76953(18) 0.0227(6) Uani 1 1 d D . .
H1N4 H -0.171(3) -0.223(3) 0.7156(13) 0.027 Uiso 1 1 d D . .
C4F C -0.3124(3) -0.0465(3) 1.0744(2) 0.0284(8) Uani 1 1 d . . .
C4S C -0.0121(3) 0.6097(3) 0.5782(3) 0.0335(9) Uani 1 1 d . . .
H4SA H -0.0328 0.5895 0.5180 0.040 Uiso 1 1 calc R . .
N5 N -0.4868(3) -0.1966(2) 0.78601(17) 0.0199(6) Uani 1 1 d . . .
C5S C -0.0367(3) 0.5256(3) 0.6206(2) 0.0312(9) Uani 1 1 d . . .
H5SA H -0.0748 0.4471 0.5894 0.037 Uiso 1 1 calc R . .
F7 F -0.6575(2) -0.2564(3) 1.16802(16) 0.0620(8) Uani 1 1 d . . .
N6 N -0.6327(2) -0.4194(2) 0.64566(17) 0.0207(6) Uani 1 1 d . . .
C6F C 0.0673(4) 0.3254(3) 0.9068(3) 0.0399(10) Uani 1 1 d . . .
C6S C -0.0065(3) 0.5544(3) 0.7078(3) 0.0317(9) Uani 1 1 d . . .
H6SA H -0.0239 0.4952 0.7359 0.038 Uiso 1 1 calc R . .
F8 F -0.7543(2) -0.2000(2) 1.07106(17) 0.0448(6) Uani 1 1 d . . .
F9 F -0.7914(2) -0.3788(2) 1.05413(19) 0.0563(8) Uani 1 1 d . . .
F10 F -0.3305(2) 0.0412(2) 1.04496(17) 0.0485(7) Uani 1 1 d . . .
F11 F -0.2220(2) -0.0568(2) 1.05435(16) 0.0450(6) Uani 1 1 d . . .
C11S C 0.0818(4) 0.7000(4) 0.8508(3) 0.0454(11) Uani 1 1 d . . .
H11A H 0.1218 0.7836 0.8731 0.068 Uiso 1 1 calc R . .
H11B H 0.1354 0.6637 0.8764 0.068 Uiso 1 1 calc R . .
H11C H 0.0098 0.6734 0.8649 0.068 Uiso 1 1 calc R . .
F12 F -0.2745(2) -0.0098(2) 1.15893(14) 0.0543(8) Uani 1 1 d . . .
F13 F 0.0817(3) 0.0078(2) 0.61085(18) 0.0566(8) Uani 1 1 d . . .
F14 F -0.0224(3) 0.1052(4) 0.57548(18) 0.0793(11) Uani 1 1 d . . .
C1N5 C -0.3944(3) -0.0816(3) 0.8140(2) 0.0258(8) Uani 1 1 d . . .
H1NA H -0.4209 -0.0274 0.8419 0.039 Uiso 1 1 calc R . .
H1NB H -0.3783 -0.0587 0.7646 0.039 Uiso 1 1 calc R . .
H1NC H -0.3216 -0.0813 0.8545 0.039 Uiso 1 1 calc R . .
F15 F 0.1636(3) 0.1904(2) 0.6468(2) 0.0684(9) Uani 1 1 d . . .
C1N6 C -0.7309(3) -0.4961(3) 0.6649(2) 0.0313(9) Uani 1 1 d . . .
H1ND H -0.8019 -0.5316 0.6130 0.047 Uiso 1 1 calc R . .
H1NE H -0.7479 -0.4517 0.7085 0.047 Uiso 1 1 calc R . .
H1NF H -0.7085 -0.5562 0.6861 0.047 Uiso 1 1 calc R . .
F16 F 0.0550(4) 0.4045(2) 0.86722(19) 0.0962(14) Uani 1 1 d . . .
F17 F 0.1814(2) 0.3686(2) 0.95836(14) 0.0412(6) Uani 1 1 d . . .
F18 F 0.0075(3) 0.3176(2) 0.9606(2) 0.0721(10) Uani 1 1 d . . .
C21 C -0.3972(3) -0.4716(3) 0.6121(2) 0.0229(7) Uani 1 1 d . . .
H21A H -0.3422 -0.5079 0.6027 0.028 Uiso 1 1 calc R . .
H21B H -0.4782 -0.5197 0.5708 0.028 Uiso 1 1 calc R . .
C22 C -0.3592(3) -0.3536(3) 0.5995(2) 0.0203(7) Uani 1 1 d . . .
C23 C -0.2827(3) -0.3032(3) 0.5601(2) 0.0240(8) Uani 1 1 d . . .
H23 H -0.2395 -0.3371 0.5349 0.029 Uiso 1 1 calc R . .
C24 C -0.2811(3) -0.1914(3) 0.5645(2) 0.0233(7) Uani 1 1 d . . .
H24A H -0.2368 -0.1354 0.5426 0.028 Uiso 1 1 calc R . .
C25 C -0.3565(3) -0.1790(3) 0.6069(2) 0.0197(7) Uani 1 1 d . . .
C2N5 C -0.5920(3) -0.1963(3) 0.8053(2) 0.0271(8) Uani 1 1 d . . .
H2NA H -0.5776 -0.1182 0.8348 0.041 Uiso 1 1 calc R . .
H2NB H -0.6080 -0.2476 0.8419 0.041 Uiso 1 1 calc R . .
H2NC H -0.6606 -0.2231 0.7521 0.041 Uiso 1 1 calc R . .
C2N6 C -0.6821(3) -0.3931(3) 0.5651(2) 0.0240(7) Uani 1 1 d . . .
H2ND H -0.7633 -0.4496 0.5339 0.036 Uiso 1 1 calc R . .
H2NE H -0.6327 -0.3961 0.5304 0.036 Uiso 1 1 calc R . .
H2NF H -0.6833 -0.3160 0.5772 0.036 Uiso 1 1 calc R . .
C31 C -0.4712(3) -0.5737(3) 0.7107(2) 0.0231(7) Uani 1 1 d . . .
H31A H -0.4250 -0.6227 0.7213 0.028 Uiso 1 1 calc R . .
H31B H -0.5415 -0.6151 0.6578 0.028 Uiso 1 1 calc R . .
C32 C -0.5103(3) -0.5485(3) 0.7844(2) 0.0204(7) Uani 1 1 d . . .
C33 C -0.5665(3) -0.6224(3) 0.8237(2) 0.0228(7) Uani 1 1 d . . .
H33A H -0.5854 -0.7028 0.8123 0.027 Uiso 1 1 calc R . .
C34 C -0.5911(3) -0.5551(3) 0.8845(2) 0.0227(7) Uani 1 1 d . . .
H34A H -0.6308 -0.5822 0.9216 0.027 Uiso 1 1 calc R . .
C35 C -0.5469(3) -0.4424(3) 0.8802(2) 0.0205(7) Uani 1 1 d . . .
C41 C -0.2712(3) -0.4180(3) 0.7647(2) 0.0237(7) Uani 1 1 d . . .
H41A H -0.2705 -0.4579 0.8106 0.028 Uiso 1 1 calc R . .
H41B H -0.2196 -0.4369 0.7357 0.028 Uiso 1 1 calc R . .
C42 C -0.2201(3) -0.2903(3) 0.8041(2) 0.0219(7) Uani 1 1 d . . .
C43 C -0.2010(3) -0.2347(3) 0.8863(2) 0.0275(8) Uani 1 1 d . . .
H43A H -0.2285 -0.2697 0.9262 0.033 Uiso 1 1 calc R . .
C44 C -0.1339(3) -0.1177(3) 0.9007(2) 0.0278(8) Uani 1 1 d . . .
H44A H -0.1080 -0.0595 0.9519 0.033 Uiso 1 1 calc R . .
C45 C -0.1124(3) -0.1024(3) 0.8271(2) 0.0229(7) Uani 1 1 d . . .
C251 C -0.3895(3) -0.0787(3) 0.61844(19) 0.0197(7) Uani 1 1 d . . .
C252 C -0.5030(3) -0.0886(3) 0.6169(2) 0.0211(7) Uani 1 1 d . . .
H25A H -0.5599 -0.1612 0.6126 0.025 Uiso 1 1 calc R . .
C253 C -0.5325(3) 0.0069(3) 0.6216(2) 0.0228(7) Uani 1 1 d . A .
C254 C -0.3403(3) 0.1243(3) 0.6288(2) 0.0236(7) Uani 1 1 d . B .
C255 C -0.4528(3) 0.1141(3) 0.6264(2) 0.0247(8) Uani 1 1 d . . .
H25B H -0.4750 0.1786 0.6281 0.030 Uiso 1 1 calc R . .
C256 C -0.3082(3) 0.0298(3) 0.6252(2) 0.0221(7) Uani 1 1 d . . .
H25C H -0.2302 0.0390 0.6272 0.027 Uiso 1 1 calc R . .
C351 C -0.5363(3) -0.3437(3) 0.94217(19) 0.0199(7) Uani 1 1 d . . .
C352 C -0.6249(3) -0.3527(3) 0.9780(2) 0.0213(7) Uani 1 1 d . . .
H35A H -0.6952 -0.4206 0.9572 0.026 Uiso 1 1 calc R . .
C353 C -0.6114(3) -0.2642(3) 1.0433(2) 0.0221(7) Uani 1 1 d . . .
C354 C -0.5104(3) -0.1639(3) 1.0746(2) 0.0236(7) Uani 1 1 d . . .
H35B H -0.5015 -0.1034 1.1193 0.028 Uiso 1 1 calc R . .
C355 C -0.4224(3) -0.1534(3) 1.0395(2) 0.0222(7) Uani 1 1 d . . .
C356 C -0.4347(3) -0.2416(3) 0.9741(2) 0.0196(7) Uani 1 1 d . . .
H35C H -0.3735 -0.2325 0.9509 0.023 Uiso 1 1 calc R . .
C451 C -0.0514(3) 0.0040(3) 0.8077(2) 0.0252(8) Uani 1 1 d . . .
C452 C -0.0189(3) 0.0036(3) 0.7356(2) 0.0263(8) Uani 1 1 d . . .
H45A H -0.0369 -0.0675 0.6973 0.032 Uiso 1 1 calc R . .
C453 C 0.0399(3) 0.1065(3) 0.7192(2) 0.0288(8) Uani 1 1 d . . .
C454 C 0.0687(3) 0.2112(3) 0.7751(3) 0.0334(9) Uani 1 1 d . . .
H45B H 0.1102 0.2813 0.7647 0.040 Uiso 1 1 calc R . .
C455 C 0.0358(3) 0.2116(3) 0.8464(3) 0.0315(9) Uani 1 1 d . . .
C456 C -0.0245(3) 0.1107(3) 0.8624(2) 0.0283(8) Uani 1 1 d . . .
H45C H -0.0481 0.1133 0.9107 0.034 Uiso 1 1 calc R . .
C5F C 0.0671(4) 0.1030(4) 0.6390(3) 0.0378(10) Uani 1 1 d . . .
C1F C -0.6532(3) -0.0036(3) 0.6219(2) 0.0304(8) Uani 1 1 d DU . .
F1 F -0.7230(4) -0.1099(4) 0.6186(6) 0.0695(16) Uani 0.598(5) 1 d PDU A 1
F2 F -0.6432(5) 0.0581(7) 0.6981(3) 0.0691(14) Uani 0.598(5) 1 d PDU A 1
F3 F -0.7129(5) 0.0296(6) 0.5646(3) 0.0507(12) Uani 0.598(5) 1 d PDU A 1
F1A F -0.6775(8) 0.0861(8) 0.6010(8) 0.0695(16) Uani 0.402(5) 1 d PDU A 2
F2A F -0.7382(6) -0.0944(9) 0.5593(5) 0.0691(14) Uani 0.402(5) 1 d PDU A 2
F3A F -0.6720(7) -0.0142(10) 0.6887(5) 0.0507(12) Uani 0.402(5) 1 d PDU A 2
C2F C -0.2509(4) 0.2393(3) 0.6375(3) 0.0342(9) Uani 1 1 d DU . .
F4 F -0.2017(6) 0.3049(5) 0.7225(3) 0.0670(13) Uani 0.550(5) 1 d PDU B 1
F5 F -0.2973(7) 0.3022(6) 0.5989(5) 0.0696(19) Uani 0.550(5) 1 d PDU B 1
F6 F -0.1565(5) 0.2421(4) 0.6213(5) 0.0519(14) Uani 0.550(5) 1 d PDU B 1
F4A F -0.2217(8) 0.2299(5) 0.5631(5) 0.0670(13) Uani 0.450(5) 1 d PDU B 2
F5A F -0.1563(6) 0.2701(6) 0.6990(6) 0.0696(19) Uani 0.450(5) 1 d PDU B 2
F6A F -0.2892(8) 0.3215(7) 0.6328(6) 0.0519(14) Uani 0.450(5) 1 d PDU B 2

loop_
_atom_site_aniso_label
_atom_site_aniso_U_11
_atom_site_aniso_U_22
_atom_site_aniso_U_33
_atom_site_aniso_U_23
_atom_site_aniso_U_13
_atom_site_aniso_U_12
Mo1 0.01880(16) 0.01395(15) 0.01828(14) 0.00386(10) 0.00751(11) 0.00749(12)
N1 0.0217(15) 0.0175(14) 0.0227(14) 0.0070(11) 0.0092(12) 0.0103(12)
C1S 0.022(2) 0.031(2) 0.040(2) 0.0012(17) 0.0062(17) 0.0098(17)
N2 0.0225(15) 0.0155(14) 0.0203(13) 0.0050(11) 0.0093(12) 0.0090(12)
C2S 0.026(2) 0.024(2) 0.051(3) -0.0004(18) 0.0025(19) 0.0042(18)
N3 0.0190(14) 0.0155(14) 0.0206(13) 0.0049(11) 0.0073(11) 0.0072(12)
C3S 0.028(2) 0.031(2) 0.057(3) 0.0166(19) 0.014(2) 0.0106(19)
C3F 0.033(2) 0.031(2) 0.034(2) 0.0054(16) 0.0189(17) 0.0115(18)
N4 0.0212(15) 0.0225(16) 0.0238(14) 0.0057(12) 0.0073(12) 0.0086(13)
C4F 0.032(2) 0.027(2) 0.0245(17) 0.0007(15) 0.0103(16) 0.0110(17)
C4S 0.022(2) 0.035(2) 0.041(2) 0.0078(18) 0.0106(17) 0.0110(18)
N5 0.0252(15) 0.0173(14) 0.0195(13) 0.0049(11) 0.0076(12) 0.0113(13)
C5S 0.024(2) 0.023(2) 0.040(2) 0.0013(16) 0.0101(17) 0.0044(16)
F7 0.0564(17) 0.114(3) 0.0336(13) 0.0243(15) 0.0286(13) 0.0415(18)
N6 0.0205(15) 0.0175(14) 0.0221(14) 0.0030(11) 0.0071(12) 0.0063(12)
C6F 0.039(2) 0.024(2) 0.048(2) 0.0043(18) 0.008(2) 0.0089(19)
C6S 0.025(2) 0.024(2) 0.044(2) 0.0085(17) 0.0119(17) 0.0080(17)
F8 0.0394(14) 0.0414(14) 0.0700(17) 0.0163(12) 0.0330(13) 0.0233(12)
F9 0.0592(17) 0.0283(14) 0.089(2) 0.0029(13) 0.0576(16) 0.0044(13)
F10 0.0426(15) 0.0243(13) 0.0695(17) 0.0142(12) 0.0141(13) 0.0058(11)
F11 0.0262(12) 0.0380(14) 0.0557(15) -0.0117(11) 0.0158(11) 0.0030(11)
C11S 0.036(2) 0.048(3) 0.043(2) 0.001(2) 0.005(2) 0.019(2)
F12 0.0496(16) 0.0529(16) 0.0238(11) -0.0104(11) 0.0096(11) -0.0138(13)
F13 0.076(2) 0.0383(15) 0.0760(19) 0.0187(14) 0.0555(17) 0.0221(14)
F14 0.076(2) 0.148(3) 0.0477(17) 0.0419(19) 0.0320(16) 0.070(2)
C1N5 0.034(2) 0.0187(18) 0.0210(16) 0.0036(13) 0.0050(15) 0.0106(16)
F15 0.076(2) 0.0430(17) 0.082(2) 0.0151(15) 0.0529(18) -0.0031(15)
C1N6 0.0233(19) 0.037(2) 0.0274(18) 0.0101(16) 0.0072(15) 0.0047(17)
F16 0.160(4) 0.0359(16) 0.0567(18) -0.0035(14) -0.024(2) 0.054(2)
F17 0.0382(14) 0.0332(13) 0.0389(13) 0.0000(10) 0.0137(11) 0.0015(11)
F18 0.0496(17) 0.0392(16) 0.114(3) -0.0208(16) 0.0497(18) -0.0002(14)
C21 0.033(2) 0.0181(17) 0.0246(17) 0.0056(13) 0.0172(15) 0.0118(16)
C22 0.0236(18) 0.0170(17) 0.0224(16) 0.0037(13) 0.0093(14) 0.0101(15)
C23 0.032(2) 0.0215(18) 0.0263(17) 0.0059(14) 0.0170(16) 0.0147(16)
C24 0.0264(19) 0.0236(18) 0.0270(17) 0.0113(14) 0.0158(15) 0.0110(16)
C25 0.0207(17) 0.0185(17) 0.0203(15) 0.0048(13) 0.0070(13) 0.0082(14)
C2N5 0.033(2) 0.030(2) 0.0266(18) 0.0073(15) 0.0149(16) 0.0188(17)
C2N6 0.0228(18) 0.0193(18) 0.0246(17) 0.0032(14) 0.0034(14) 0.0068(15)
C31 0.0289(19) 0.0134(16) 0.0262(17) 0.0036(13) 0.0115(15) 0.0062(15)
C32 0.0233(18) 0.0147(16) 0.0223(16) 0.0031(13) 0.0065(14) 0.0081(14)
C33 0.0267(19) 0.0153(17) 0.0259(17) 0.0081(13) 0.0082(15) 0.0072(15)
C34 0.0235(18) 0.0191(18) 0.0265(17) 0.0081(14) 0.0106(15) 0.0071(15)
C35 0.0213(18) 0.0200(18) 0.0204(16) 0.0049(13) 0.0080(14) 0.0076(15)
C41 0.0225(18) 0.0226(19) 0.0305(18) 0.0095(15) 0.0099(15) 0.0126(16)
C42 0.0173(17) 0.0207(18) 0.0278(17) 0.0077(14) 0.0065(14) 0.0080(15)
C43 0.0236(19) 0.032(2) 0.0276(18) 0.0094(15) 0.0087(15) 0.0114(17)
C44 0.0245(19) 0.031(2) 0.0258(18) 0.0046(15) 0.0075(15) 0.0107(17)
C45 0.0190(18) 0.0207(18) 0.0254(17) 0.0028(14) 0.0046(14) 0.0074(15)
C251 0.0253(18) 0.0221(18) 0.0147(14) 0.0059(13) 0.0076(13) 0.0119(15)
C252 0.0242(18) 0.0207(18) 0.0206(16) 0.0080(13) 0.0099(14) 0.0087(15)
C253 0.0268(19) 0.0245(19) 0.0225(16) 0.0088(14) 0.0093(14) 0.0151(16)
C254 0.031(2) 0.0189(18) 0.0262(17) 0.0092(14) 0.0135(15) 0.0114(16)
C255 0.035(2) 0.0232(19) 0.0253(17) 0.0103(14) 0.0145(16) 0.0171(17)
C256 0.0250(18) 0.0230(18) 0.0228(16) 0.0072(14) 0.0124(14) 0.0109(15)
C351 0.0240(18) 0.0217(18) 0.0168(15) 0.0089(13) 0.0066(13) 0.0112(15)
C352 0.0226(18) 0.0187(17) 0.0226(16) 0.0070(13) 0.0083(14) 0.0072(15)
C353 0.0242(18) 0.0227(18) 0.0249(17) 0.0089(14) 0.0111(14) 0.0127(15)
C354 0.031(2) 0.0243(19) 0.0210(16) 0.0057(14) 0.0105(15) 0.0160(16)
C355 0.0237(18) 0.0227(18) 0.0199(16) 0.0059(13) 0.0053(14) 0.0106(15)
C356 0.0194(17) 0.0224(18) 0.0199(15) 0.0087(13) 0.0079(13) 0.0098(15)
C451 0.0194(18) 0.0243(19) 0.0274(18) 0.0059(14) 0.0023(14) 0.0084(15)
C452 0.0199(18) 0.0213(19) 0.0333(19) 0.0035(15) 0.0064(15) 0.0069(15)
C453 0.0216(19) 0.027(2) 0.037(2) 0.0096(16) 0.0081(16) 0.0098(16)
C454 0.023(2) 0.023(2) 0.050(2) 0.0126(17) 0.0077(18) 0.0075(17)
C455 0.024(2) 0.022(2) 0.041(2) 0.0028(16) 0.0044(17) 0.0082(17)
C456 0.0228(19) 0.026(2) 0.0310(19) 0.0023(15) 0.0038(15) 0.0103(16)
C5F 0.034(2) 0.032(2) 0.051(2) 0.0149(19) 0.020(2) 0.0110(19)
C1F 0.032(2) 0.034(2) 0.037(2) 0.0152(16) 0.0171(17) 0.0198(18)
F1 0.035(2) 0.054(3) 0.153(5) 0.059(3) 0.050(3) 0.030(2)
F2 0.038(2) 0.107(4) 0.050(2) -0.012(3) 0.024(2) 0.019(3)
F3 0.042(3) 0.103(4) 0.045(2) 0.054(3) 0.029(2) 0.048(3)
F1A 0.035(2) 0.054(3) 0.153(5) 0.059(3) 0.050(3) 0.030(2)
F2A 0.038(2) 0.107(4) 0.050(2) -0.012(3) 0.024(2) 0.019(3)
F3A 0.042(3) 0.103(4) 0.045(2) 0.054(3) 0.029(2) 0.048(3)
C2F 0.037(2) 0.024(2) 0.052(2) 0.0156(17) 0.0224(19) 0.0173(18)
F4 0.080(3) 0.036(2) 0.062(3) 0.0008(19) 0.042(3) -0.016(2)
F5 0.049(3) 0.030(3) 0.100(4) 0.037(3) -0.013(3) 0.004(2)
F6 0.047(3) 0.0157(19) 0.107(4) 0.017(2) 0.046(3) 0.0133(19)
F4A 0.080(3) 0.036(2) 0.062(3) 0.0008(19) 0.042(3) -0.016(2)
F5A 0.049(3) 0.030(3) 0.100(4) 0.037(3) -0.013(3) 0.004(2)
F6A 0.047(3) 0.0157(19) 0.107(4) 0.017(2) 0.046(3) 0.0133(19)

loop_
_atom_type_symbol
_atom_type_description
_atom_type_scat_dispersion_real
_atom_type_scat_dispersion_imag
_atom_type_scat_source
C C 0.0033 0.0016 'International Tables Vol C Tables 4.2.6.8 and 6.1.1.4'
H H 0.0000 0.0000 'International Tables Vol C Tables 4.2.6.8 and 6.1.1.4'
N N 0.0061 0.0033 'International Tables Vol C Tables 4.2.6.8 and 6.1.1.4'
F F 0.0171 0.0103 'International Tables Vol C Tables 4.2.6.8 and 6.1.1.4'
Mo Mo -1.6832 0.6857 'International Tables Vol C Tables 4.2.6.8 and 6.1.1.4'

loop_
_geom_angle_atom_site_label_1
_geom_angle_atom_site_label_2
_geom_angle_atom_site_label_3
_geom_angle
N6 Mo1 N5 103.42(12)
N6 Mo1 N3 94.19(11)
N5 Mo1 N3 99.87(11)
N6 Mo1 N2 92.44(11)
N5 Mo1 N2 103.70(11)
N3 Mo1 N2 153.27(10)
N6 Mo1 N1 97.23(11)
N5 Mo1 N1 159.02(11)
N3 Mo1 N1 74.65(10)
N2 Mo1 N1 78.85(10)
C31 N1 C21 112.0(3)
C31 N1 C41 111.3(3)
C21 N1 C41 111.2(3)
C31 N1 Mo1 108.2(2)
C21 N1 Mo1 106.42(19)
C41 N1 Mo1 107.50(19)
C6S C1S C2S 117.6(4)
C6S C1S C11S 121.4(4)
C2S C1S C11S 121.0(4)
C22 N2 C25 105.2(3)
C22 N2 Mo1 110.7(2)
C25 N2 Mo1 139.9(2)
C3S C2S C1S 121.2(4)
C32 N3 C35 104.8(3)
C32 N3 Mo1 112.3(2)
C35 N3 Mo1 137.4(2)
C4S C3S C2S 120.2(4)
F9 C3F F8 106.4(3)
F9 C3F F7 107.1(3)
F8 C3F F7 105.0(3)
F9 C3F C353 113.6(3)
F8 C3F C353 112.3(3)
F7 C3F C353 111.9(3)
C42 N4 C45 110.0(3)
F11 C4F F12 107.1(3)
F11 C4F F10 105.5(3)
F12 C4F F10 105.6(3)
F11 C4F C355 113.9(3)
F12 C4F C355 112.4(3)
F10 C4F C355 111.7(3)
C3S C4S C5S 119.2(4)
C1N5 N5 C2N5 111.4(3)
C1N5 N5 Mo1 124.5(2)
C2N5 N5 Mo1 124.1(2)
C6S C5S C4S 120.7(4)
C2N6 N6 C1N6 108.7(3)
C2N6 N6 Mo1 124.7(2)
C1N6 N6 Mo1 124.2(2)
F16 C6F F17 105.2(4)
F16 C6F F18 109.9(4)
F17 C6F F18 103.7(3)
F16 C6F C455 112.9(4)
F17 C6F C455 111.3(4)
F18 C6F C455 113.1(3)
C5S C6S C1S 121.2(4)
C22 C21 N1 108.6(3)
C23 C22 N2 111.1(3)
C23 C22 C21 130.2(3)
N2 C22 C21 118.6(3)
C22 C23 C24 106.4(3)
C25 C24 C23 106.8(3)
C24 C25 N2 110.4(3)
C24 C25 C251 124.7(3)
N2 C25 C251 124.6(3)
N1 C31 C32 108.4(3)
C33 C32 N3 111.8(3)
C33 C32 C31 129.3(3)
N3 C32 C31 118.7(3)
C32 C33 C34 106.1(3)
C35 C34 C33 107.6(3)
C34 C35 N3 109.7(3)
C34 C35 C351 124.5(3)
N3 C35 C351 125.1(3)
C42 C41 N1 113.5(3)
N4 C42 C43 106.8(3)
N4 C42 C41 124.9(3)
C43 C42 C41 127.2(3)
C42 C43 C44 108.2(3)
C45 C44 C43 107.7(3)
N4 C45 C44 107.2(3)
N4 C45 C451 123.4(3)
C44 C45 C451 129.3(3)
C252 C251 C256 118.0(3)
C252 C251 C25 122.4(3)
C256 C251 C25 119.5(3)
C253 C252 C251 120.2(3)
C252 C253 C255 121.8(3)
C252 C253 C1F 120.0(3)
C255 C253 C1F 118.1(3)
C255 C254 C256 121.1(3)
C255 C254 C2F 119.4(3)
C256 C254 C2F 119.5(3)
C254 C255 C253 118.0(3)
C254 C256 C251 120.8(3)
C356 C351 C352 117.6(3)
C356 C351 C35 122.3(3)
C352 C351 C35 119.9(3)
C353 C352 C351 121.1(3)
C354 C353 C352 120.9(3)
C354 C353 C3F 118.3(3)
C352 C353 C3F 120.9(3)
C353 C354 C355 118.7(3)
C354 C355 C356 121.1(3)
C354 C355 C4F 118.8(3)
C356 C355 C4F 120.1(3)
C355 C356 C351 120.7(3)
C452 C451 C456 118.2(3)
C452 C451 C45 122.1(3)
C456 C451 C45 119.7(3)
C453 C452 C451 120.7(3)
C454 C453 C452 120.5(4)
C454 C453 C5F 120.2(4)
C452 C453 C5F 119.3(3)
C455 C454 C453 118.8(4)
C456 C455 C454 121.3(4)
C456 C455 C6F 120.2(4)
C454 C455 C6F 118.5(4)
C455 C456 C451 120.5(4)
F15 C5F F13 106.9(3)
F15 C5F F14 106.9(4)
F13 C5F F14 105.3(4)
F15 C5F C453 113.1(4)
F13 C5F C453 113.1(3)
F14 C5F C453 111.0(3)
F3A C1F F3 124.4(5)
F3A C1F F1 65.3(5)
F3 C1F F1 107.3(4)
F3A C1F F2A 106.6(6)
F3 C1F F2A 69.5(5)
F1 C1F F2A 45.1(4)
F3A C1F F1A 108.5(6)
F3 C1F F1A 34.4(4)
F1 C1F F1A 132.4(5)
F2A C1F F1A 103.1(6)
F3A C1F F2 37.6(4)
F3 C1F F2 106.8(4)
F1 C1F F2 102.0(5)
F2A C1F F2 136.1(5)
F1A C1F F2 77.9(6)
F3A C1F C253 116.7(4)
F3 C1F C253 116.1(3)
F1 C1F C253 113.7(3)
F2A C1F C253 110.4(4)
F1A C1F C253 110.6(5)
F2 C1F C253 109.9(4)
F5A C2F F5 128.6(5)
F5A C2F F6A 111.4(6)
F5 C2F F6A 24.9(5)
F5A C2F F6 62.1(5)
F5 C2F F6 110.7(5)
F6A C2F F6 122.2(5)
F5A C2F F4 42.4(5)
F5 C2F F4 102.0(5)
F6A C2F F4 78.0(5)
F6 C2F F4 101.6(5)
F5A C2F F4A 106.6(6)
F5 C2F F4A 77.7(5)
F6A C2F F4A 100.2(6)
F6 C2F F4A 45.1(4)
F4 C2F F4A 139.7(5)
F5A C2F C254 114.2(4)
F5 C2F C254 113.1(5)
F6A C2F C254 116.4(5)
F6 C2F C254 117.4(4)
F4 C2F C254 110.2(4)
F4A C2F C254 106.4(4)

loop_
_geom_bond_atom_site_label_1
_geom_bond_atom_site_label_2
_geom_bond_distance
Mo1 N6 1.931(3)
Mo1 N5 1.947(3)
Mo1 N3 2.157(3)
Mo1 N2 2.191(3)
Mo1 N1 2.237(3)
N1 C31 1.490(4)
N1 C21 1.495(4)
N1 C41 1.507(4)
C1S C6S 1.387(5)
C1S C2S 1.393(6)
C1S C11S 1.504(6)
N2 C22 1.384(4)
N2 C25 1.386(4)
C2S C3S 1.384(6)
N3 C32 1.391(4)
N3 C35 1.395(4)
C3S C4S 1.375(6)
C3F F9 1.324(4)
C3F F8 1.336(5)
C3F F7 1.338(4)
C3F C353 1.493(5)
N4 C42 1.372(4)
N4 C45 1.375(4)
C4F F11 1.328(4)
C4F F12 1.330(4)
C4F F10 1.348(4)
C4F C355 1.490(5)
C4S C5S 1.380(5)
N5 C1N5 1.456(4)
N5 C2N5 1.465(4)
C5S C6S 1.375(5)
N6 C2N6 1.468(4)
N6 C1N6 1.470(4)
C6F F16 1.316(5)
C6F F17 1.339(5)
C6F F18 1.340(5)
C6F C455 1.506(5)
F13 C5F 1.327(5)
F14 C5F 1.336(5)
F15 C5F 1.322(5)
C21 C22 1.492(5)
C22 C23 1.378(5)
C23 C24 1.409(5)
C24 C25 1.386(5)
C25 C251 1.473(5)
C31 C32 1.500(5)
C32 C33 1.364(5)
C33 C34 1.412(5)
C34 C35 1.385(5)
C35 C351 1.459(5)
C41 C42 1.507(5)
C42 C43 1.383(5)
C43 C44 1.401(5)
C44 C45 1.379(5)
C45 C451 1.466(5)
C251 C252 1.399(5)
C251 C256 1.399(5)
C252 C253 1.384(5)
C253 C255 1.388(5)
C253 C1F 1.498(5)
C254 C255 1.382(5)
C254 C256 1.390(5)
C254 C2F 1.493(5)
C351 C356 1.400(5)
C351 C352 1.407(5)
C352 C353 1.389(5)
C353 C354 1.385(5)
C354 C355 1.389(5)
C355 C356 1.393(5)
C451 C452 1.397(5)
C451 C456 1.405(5)
C452 C453 1.397(5)
C453 C454 1.388(5)
C453 C5F 1.493(6)
C454 C455 1.388(6)
C455 C456 1.379(5)
C1F F3A 1.239(7)
C1F F3 1.267(5)
C1F F1 1.341(6)
C1F F2A 1.346(7)
C1F F1A 1.348(8)
C1F F2 1.359(6)
C2F F5A 1.244(7)
C2F F5 1.288(7)
C2F F6A 1.293(8)
C2F F6 1.297(6)
C2F F4 1.401(6)
C2F F4A 1.413(7)
